data_1545985
loop_
_publ_author_name
'Nikolayevskiy, Herman'
'Tun, Kyaw Moe'
'Rablen, Paul R.'
'Ben Mamoun, Choukri'
'Herzon, Seth'

_publ_section_title
;
 A complex stereochemical relay approach to the antimalarial alkaloid
 ocimicide A1. Evidence for a structural revision.
;
_journal_name_full 'Chem. Sci.'
_journal_paper_doi 10.1039/C7SC01127J
_journal_year 2017
_chemical_formula_moiety 'C24 H28 N4 O6'
_chemical_formula_sum 'C24 H28 N4 O6'
_chemical_formula_weight 468.50
_space_group_crystal_system monoclinic
_space_group_IT_number 14
_space_group_name_Hall '-P 2ybc'
_space_group_name_H-M_alt 'P 1 21/c 1'
_symmetry_space_group_name_Hall '-P 2ybc'
_symmetry_space_group_name_H-M 'P 1 21/c 1'
_atom_sites_solution_hydrogens mixed
_atom_sites_solution_primary SHELXT
_atom_sites_solution_secondary difmap
_audit_creation_method SHELXL-2014/7
_audit_update_record
;
2017-03-11 deposited with the CCDC.
2017-05-03 downloaded from the CCDC.
;
_cell_angle_alpha 90
_cell_angle_beta 112.159(5)
_cell_angle_gamma 90
_cell_formula_units_Z 4
_cell_length_a 16.7641(7)
_cell_length_b 11.6113(4)
_cell_length_c 14.8749(7)
_cell_measurement_reflns_used 10663
_cell_measurement_temperature 93(2)
_cell_measurement_theta_max 65.5880
_cell_measurement_theta_min 2.8330
_cell_volume 2681.6(2)
_computing_cell_refinement 'CrysAlisPro 1.171.39.16b (Rigaku OD, 2015)'
_computing_data_collection 'CrysAlisPro 1.171.39.16b (Rigaku OD, 2015)'
_computing_data_reduction 'CrysAlisPro 1.171.39.16b (Rigaku OD, 2015)'
_computing_molecular_graphics
; 
Dolomanov, O.V.; Bourhis, L.J.; Gildea, R.J.; Howard, J.A.K.; Puschmann, H., 
OLEX2: A complete structure solution, refinement and analysis program 
(2009). J. Appl. Cryst., 42, 339-341. 
;
_computing_publication_material 'CIFTAB-2014/2 (Sheldrick, 2014)'
_computing_structure_refinement 'SHELXL-2014/7 (Sheldrick, 2014)'
_computing_structure_solution 'SHELXT-2014/5 (Sheldrick, 2014)'
_diffrn_ambient_temperature 93(2)
_diffrn_detector_area_resol_mean 22.2
_diffrn_measured_fraction_theta_full 0.999
_diffrn_measured_fraction_theta_max 0.999
_diffrn_measurement_device_type 'Rigaku Saturn 944+ CCD'
_diffrn_measurement_method \w
_diffrn_radiation_type CuK\a
_diffrn_radiation_wavelength 1.54184
_diffrn_reflns_av_R_equivalents 0.1919
_diffrn_reflns_av_unetI/netI 0.0534
_diffrn_reflns_Laue_measured_fraction_full 0.999
_diffrn_reflns_Laue_measured_fraction_max 0.999
_diffrn_reflns_limit_h_max 19
_diffrn_reflns_limit_h_min -19
_diffrn_reflns_limit_k_max 13
_diffrn_reflns_limit_k_min -13
_diffrn_reflns_limit_l_max 17
_diffrn_reflns_limit_l_min -17
_diffrn_reflns_number 81113
_diffrn_reflns_point_group_measured_fraction_full 0.999
_diffrn_reflns_point_group_measured_fraction_max 0.999
_diffrn_reflns_theta_full 66.847
_diffrn_reflns_theta_max 66.847
_diffrn_reflns_theta_min 2.846
_diffrn_source 'microfocus rotating anode'
_exptl_absorpt_coefficient_mu 0.700
_exptl_absorpt_correction_T_max 1.00000
_exptl_absorpt_correction_T_min 0.40982
_exptl_absorpt_correction_type multi-scan
_exptl_absorpt_process_details
; 
CrysAlisPro 1.171.39.16b (Rigaku Oxford Diffraction, 2015) 
Empirical absorption correction using spherical harmonics, 
 implemented in SCALE3 ABSPACK scaling algorithm. 
;
_exptl_crystal_colour Colorless
_exptl_crystal_density_diffrn 1.160
_exptl_crystal_description Needle
_exptl_crystal_F_000 992
_exptl_crystal_size_max 0.180
_exptl_crystal_size_mid 0.030
_exptl_crystal_size_min 0.020
_refine_diff_density_max 0.292
_refine_diff_density_min -0.235
_refine_diff_density_rms 0.052
_refine_ls_extinction_method none
_refine_ls_goodness_of_fit_ref 1.020
_refine_ls_hydrogen_treatment mixed
_refine_ls_matrix_type full
_refine_ls_number_parameters 317
_refine_ls_number_reflns 4754
_refine_ls_number_restraints 0
_refine_ls_restrained_S_all 1.020
_refine_ls_R_factor_all 0.0950
_refine_ls_R_factor_gt 0.0604
_refine_ls_shift/su_max 0.000
_refine_ls_shift/su_mean 0.000
_refine_ls_structure_factor_coef Fsqd
_refine_ls_weighting_details 'w=1/[\s^2^(Fo^2^)+(0.0925P)^2^+0.3334P] where P=(Fo^2^+2Fc^2^)/3'
_refine_ls_weighting_scheme calc
_refine_ls_wR_factor_gt 0.1491
_refine_ls_wR_factor_ref 0.1691
_reflns_Friedel_coverage 0.000
_reflns_number_gt 3161
_reflns_number_total 4754
_reflns_threshold_expression 'I > 2\s(I)'
_cod_data_source_file c7sc01127j2.cif
_cod_data_source_block 007-14186
_cod_database_code 1545985
_shelx_shelxl_version_number 2014/7
_shelx_space_group_comment
; 
The symmetry employed for this shelxl refinement is uniquely defined 
by the following loop, which should always be used as a source of 
symmetry information in preference to the above space-group names. 
They are only intended as comments. 
;
_shelx_estimated_absorpt_t_min 0.884
_shelx_estimated_absorpt_t_max 0.986

loop_
_space_group_symop_operation_xyz
'x, y, z'
'-x, y+1/2, -z+1/2'
'-x, -y, -z'
'x, -y-1/2, z-1/2'

loop_
_atom_site_label
_atom_site_type_symbol
_atom_site_fract_x
_atom_site_fract_y
_atom_site_fract_z
_atom_site_U_iso_or_equiv
_atom_site_adp_type
_atom_site_occupancy
_atom_site_site_symmetry_order
_atom_site_calc_flag
_atom_site_refinement_flags_posn
_atom_site_refinement_flags_adp
O1 O 0.55559(12) 0.35095(15) 0.17364(13) 0.0405(5) Uani 1 1 d . .
O2 O 0.87079(13) 0.2799(2) 0.75138(14) 0.0601(6) Uani 1 1 d . .
O3 O 0.38780(12) 0.31822(16) 0.47647(13) 0.0445(5) Uani 1 1 d . .
O4 O 0.40436(12) 0.40809(16) 0.26379(13) 0.0419(5) Uani 1 1 d . .
O5 O 0.17525(13) 0.1397(2) 0.15912(16) 0.0638(6) Uani 1 1 d . .
O6 O 0.21751(12) 0.2277(2) 0.30739(15) 0.0569(6) Uani 1 1 d . .
N1 N 0.31459(14) 0.18741(18) 0.24439(15) 0.0374(5) Uani 1 1 d . .
N2 N 0.37464(15) 0.41429(19) 0.34003(17) 0.0418(5) Uani 1 1 d . .
N3 N 0.47252(15) 0.20256(18) 0.18351(17) 0.0373(5) Uani 1 1 d . .
H3 H 0.4473(17) 0.201(2) 0.118(2) 0.039(8) Uiso 1 1 d . .
N4 N 0.65955(13) 0.32371(18) 0.36583(15) 0.0354(5) Uani 1 1 d . .
C1 C 0.38039(16) 0.2049(2) 0.33967(18) 0.0339(6) Uani 1 1 d . .
C2 C 0.46364(16) 0.1527(2) 0.33842(18) 0.0337(6) Uani 1 1 d . .
C3 C 0.44270(18) 0.1138(2) 0.23449(19) 0.0377(6) Uani 1 1 d . .
H3A H 0.4703 0.0378 0.2329 0.045 Uiso 1 1 calc R U
C4 C 0.34562(17) 0.1044(2) 0.18893(19) 0.0397(6) Uani 1 1 d . .
H4A H 0.3241 0.1253 0.1193 0.048 Uiso 1 1 calc R U
H4B H 0.3265 0.0252 0.1953 0.048 Uiso 1 1 calc R U
C5 C 0.41624(17) 0.0972(2) 0.39592(19) 0.0377(6) Uani 1 1 d . .
H5A H 0.3855 0.0241 0.3710 0.045 Uiso 1 1 calc R U
H5B H 0.4424 0.1032 0.4676 0.045 Uiso 1 1 calc R U
C6 C 0.38204(15) 0.3157(2) 0.39178(19) 0.0345(6) Uani 1 1 d . .
C7 C 0.3886(2) 0.5265(2) 0.3878(2) 0.0530(8) Uani 1 1 d . .
H7A H 0.4506 0.5403 0.4206 0.079 Uiso 1 1 calc R U
H7B H 0.3613 0.5278 0.4355 0.079 Uiso 1 1 calc R U
H7C H 0.3634 0.5868 0.3392 0.079 Uiso 1 1 calc R U
C8 C 0.3382(2) 0.4427(3) 0.1740(2) 0.0576(8) Uani 1 1 d . .
H8A H 0.3590 0.4334 0.1211 0.086 Uiso 1 1 calc R U
H8B H 0.3235 0.5236 0.1784 0.086 Uiso 1 1 calc R U
H8C H 0.2870 0.3947 0.1613 0.086 Uiso 1 1 calc R U
C9 C 0.54980(16) 0.2049(2) 0.38811(18) 0.0337(6) Uani 1 1 d . .
C10 C 0.59845(16) 0.1925(2) 0.48470(19) 0.0350(6) Uani 1 1 d . .
H10 H 0.5770 0.1486 0.5246 0.042 Uiso 1 1 calc R U
C11 C 0.68035(16) 0.2443(2) 0.52549(18) 0.0357(6) Uani 1 1 d . .
C12 C 0.73466(17) 0.2319(2) 0.62399(19) 0.0401(6) Uani 1 1 d . .
H12 H 0.7173 0.1856 0.6660 0.048 Uiso 1 1 calc R U
C13 C 0.81197(18) 0.2867(3) 0.6583(2) 0.0461(7) Uani 1 1 d . .
C14 C 0.83796(19) 0.3596(3) 0.5975(2) 0.0497(7) Uani 1 1 d . .
H14 H 0.8912 0.3996 0.6237 0.060 Uiso 1 1 calc R U
C15 C 0.78693(17) 0.3724(3) 0.5021(2) 0.0446(7) Uani 1 1 d . .
H15 H 0.8049 0.4210 0.4619 0.054 Uiso 1 1 calc R U
C16 C 0.70741(16) 0.3136(2) 0.46249(19) 0.0365(6) Uani 1 1 d . .
C17 C 0.58480(16) 0.2703(2) 0.33053(18) 0.0341(6) Uani 1 1 d . .
C18 C 0.53658(16) 0.2786(2) 0.22328(18) 0.0346(6) Uani 1 1 d . .
C19 C 0.8503(2) 0.2058(4) 0.8160(2) 0.0747(12) Uani 1 1 d . .
H19A H 0.8404 0.1276 0.7892 0.112 Uiso 1 1 calc R U
H19B H 0.7982 0.2338 0.8240 0.112 Uiso 1 1 calc R U
H19C H 0.8983 0.2050 0.8792 0.112 Uiso 1 1 calc R U
C20 C 0.23014(18) 0.1814(3) 0.2313(2) 0.0469(7) Uani 1 1 d . .
C21 C 0.1310(2) 0.2359(4) 0.3119(3) 0.0727(11) Uani 1 1 d . .
C22 C 0.0908(3) 0.1170(4) 0.3031(3) 0.0910(14) Uani 1 1 d . .
H22A H 0.0753 0.0885 0.2367 0.137 Uiso 1 1 calc R U
H22B H 0.0389 0.1217 0.3185 0.137 Uiso 1 1 calc R U
H22C H 0.1322 0.0642 0.3486 0.137 Uiso 1 1 calc R U
C23 C 0.1521(3) 0.2852(4) 0.4126(3) 0.0870(14) Uani 1 1 d . .
H23A H 0.1948 0.2361 0.4605 0.130 Uiso 1 1 calc R U
H23B H 0.0997 0.2885 0.4268 0.130 Uiso 1 1 calc R U
H23C H 0.1757 0.3630 0.4156 0.130 Uiso 1 1 calc R U
C24 C 0.0770(3) 0.3162(5) 0.2347(4) 0.1024(16) Uani 1 1 d . .
H24A H 0.1088 0.3878 0.2376 0.154 Uiso 1 1 calc R U
H24B H 0.0237 0.3334 0.2447 0.154 Uiso 1 1 calc R U
H24C H 0.0629 0.2802 0.1709 0.154 Uiso 1 1 calc R U

loop_
_atom_site_aniso_label
_atom_site_aniso_U_11
_atom_site_aniso_U_22
_atom_site_aniso_U_33
_atom_site_aniso_U_23
_atom_site_aniso_U_13
_atom_site_aniso_U_12
O1 0.0582(11) 0.0342(10) 0.0360(10) 0.0040(8) 0.0255(9) -0.0015(8)
O2 0.0480(11) 0.0920(18) 0.0397(12) 0.0111(11) 0.0157(9) -0.0029(11)
O3 0.0577(11) 0.0427(11) 0.0354(11) -0.0064(9) 0.0201(9) 0.0028(9)
O4 0.0573(11) 0.0363(10) 0.0396(10) 0.0030(8) 0.0270(9) 0.0018(8)
O5 0.0518(12) 0.0826(17) 0.0536(13) -0.0226(12) 0.0161(11) -0.0122(11)
O6 0.0477(11) 0.0726(15) 0.0566(13) -0.0226(11) 0.0269(10) -0.0079(10)
N1 0.0461(12) 0.0343(12) 0.0339(12) -0.0054(10) 0.0176(10) -0.0041(10)
N2 0.0585(13) 0.0304(12) 0.0464(14) -0.0023(10) 0.0311(11) 0.0036(10)
N3 0.0514(13) 0.0340(12) 0.0306(13) -0.0010(10) 0.0200(11) -0.0014(10)
N4 0.0439(12) 0.0309(11) 0.0358(12) -0.0007(9) 0.0200(10) 0.0013(9)
C1 0.0414(13) 0.0310(13) 0.0319(14) -0.0011(11) 0.0168(11) 0.0003(11)
C2 0.0472(14) 0.0251(12) 0.0325(14) 0.0017(11) 0.0193(12) 0.0011(11)
C3 0.0563(16) 0.0267(13) 0.0385(15) 0.0005(11) 0.0273(13) 0.0008(11)
C4 0.0555(16) 0.0325(14) 0.0366(14) -0.0073(12) 0.0237(13) -0.0066(12)
C5 0.0499(15) 0.0316(13) 0.0357(14) 0.0001(12) 0.0209(12) -0.0011(12)
C6 0.0377(13) 0.0336(14) 0.0342(14) -0.0048(12) 0.0157(11) -0.0005(11)
C7 0.078(2) 0.0292(15) 0.064(2) -0.0070(14) 0.0407(17) 0.0003(14)
C8 0.069(2) 0.054(2) 0.0474(19) 0.0112(15) 0.0188(16) 0.0024(16)
C9 0.0479(14) 0.0248(13) 0.0342(14) 0.0020(11) 0.0223(12) 0.0057(11)
C10 0.0455(14) 0.0281(13) 0.0374(15) 0.0029(11) 0.0224(12) 0.0047(11)
C11 0.0461(14) 0.0305(13) 0.0343(14) 0.0032(11) 0.0194(12) 0.0068(11)
C12 0.0448(14) 0.0420(15) 0.0373(15) 0.0067(12) 0.0200(12) 0.0068(12)
C13 0.0438(15) 0.062(2) 0.0342(15) 0.0046(14) 0.0170(12) 0.0069(14)
C14 0.0472(16) 0.061(2) 0.0423(17) 0.0013(15) 0.0190(13) -0.0034(14)
C15 0.0480(16) 0.0491(17) 0.0413(16) 0.0017(13) 0.0220(13) -0.0042(13)
C16 0.0438(14) 0.0345(14) 0.0347(15) 0.0030(11) 0.0188(12) 0.0040(11)
C17 0.0474(14) 0.0266(13) 0.0329(14) 0.0023(11) 0.0204(12) 0.0050(11)
C18 0.0458(14) 0.0308(14) 0.0340(14) -0.0016(11) 0.0227(12) 0.0020(11)
C19 0.0555(19) 0.123(3) 0.0434(19) 0.028(2) 0.0165(15) -0.004(2)
C20 0.0462(16) 0.0513(18) 0.0429(17) -0.0068(14) 0.0166(14) -0.0055(14)
C21 0.0502(18) 0.089(3) 0.083(3) -0.031(2) 0.0308(19) -0.0078(19)
C22 0.072(2) 0.119(4) 0.098(3) -0.038(3) 0.049(2) -0.031(2)
C23 0.069(2) 0.115(4) 0.096(3) -0.049(3) 0.053(2) -0.018(2)
C24 0.067(2) 0.123(4) 0.115(4) -0.019(3) 0.032(3) 0.023(3)

loop_
_atom_type_symbol
_atom_type_description
_atom_type_scat_dispersion_real
_atom_type_scat_dispersion_imag
_atom_type_scat_source
C C 0.0181 0.0091 'International Tables Vol C Tables 4.2.6.8 and 6.1.1.4'
H H 0.0000 0.0000 'International Tables Vol C Tables 4.2.6.8 and 6.1.1.4'
N N 0.0311 0.0180 'International Tables Vol C Tables 4.2.6.8 and 6.1.1.4'
O O 0.0492 0.0322 'International Tables Vol C Tables 4.2.6.8 and 6.1.1.4'

loop_
_geom_angle_atom_site_label_1
_geom_angle_atom_site_label_2
_geom_angle_atom_site_label_3
_geom_angle
C13 O2 C19 116.9(2)
N2 O4 C8 110.7(2)
C20 O6 C21 122.3(2)
C20 N1 C1 121.2(2)
C20 N1 C4 116.9(2)
C1 N1 C4 109.8(2)
C6 N2 O4 115.5(2)
C6 N2 C7 120.9(2)
O4 N2 C7 113.5(2)
C18 N3 C3 127.1(2)
C18 N3 H3 117.5(18)
C3 N3 H3 115.2(18)
C17 N4 C16 118.3(2)
N1 C1 C6 119.1(2)
N1 C1 C5 115.3(2)
C6 C1 C5 120.2(2)
N1 C1 C2 107.2(2)
C6 C1 C2 120.6(2)
C5 C1 C2 60.01(16)
C9 C2 C5 120.9(2)
C9 C2 C3 115.9(2)
C5 C2 C3 118.6(2)
C9 C2 C1 123.7(2)
C5 C2 C1 59.03(16)
C3 C2 C1 105.6(2)
N3 C3 C4 109.7(2)
N3 C3 C2 108.8(2)
C4 C3 C2 105.9(2)
N3 C3 H3A 110.8
C4 C3 H3A 110.8
C2 C3 H3A 110.8
N1 C4 C3 104.3(2)
N1 C4 H4A 110.9
C3 C4 H4A 110.9
N1 C4 H4B 110.9
C3 C4 H4B 110.9
H4A C4 H4B 108.9
C1 C5 C2 60.97(17)
C1 C5 H5A 117.7
C2 C5 H5A 117.7
C1 C5 H5B 117.7
C2 C5 H5B 117.7
H5A C5 H5B 114.8
O3 C6 N2 121.1(2)
O3 C6 C1 122.1(2)
N2 C6 C1 116.8(2)
N2 C7 H7A 109.5
N2 C7 H7B 109.5
H7A C7 H7B 109.5
N2 C7 H7C 109.5
H7A C7 H7C 109.5
H7B C7 H7C 109.5
O4 C8 H8A 109.5
O4 C8 H8B 109.5
H8A C8 H8B 109.5
O4 C8 H8C 109.5
H8A C8 H8C 109.5
H8B C8 H8C 109.5
C10 C9 C17 118.1(2)
C10 C9 C2 124.4(2)
C17 C9 C2 117.6(2)
C9 C10 C11 120.4(2)
C9 C10 H10 119.8
C11 C10 H10 119.8
C10 C11 C12 123.1(2)
C10 C11 C16 117.1(2)
C12 C11 C16 119.8(2)
C13 C12 C11 119.5(3)
C13 C12 H12 120.2
C11 C12 H12 120.2
C12 C13 O2 125.2(3)
C12 C13 C14 121.2(3)
O2 C13 C14 113.7(3)
C15 C14 C13 120.4(3)
C15 C14 H14 119.8
C13 C14 H14 119.8
C14 C15 C16 120.3(3)
C14 C15 H15 119.8
C16 C15 H15 119.8
N4 C16 C15 119.1(2)
N4 C16 C11 122.2(2)
C15 C16 C11 118.7(2)
N4 C17 C9 123.8(2)
N4 C17 C18 116.4(2)
C9 C17 C18 119.7(2)
O1 C18 N3 121.8(2)
O1 C18 C17 121.6(2)
N3 C18 C17 116.6(2)
O2 C19 H19A 109.5
O2 C19 H19B 109.5
H19A C19 H19B 109.5
O2 C19 H19C 109.5
H19A C19 H19C 109.5
H19B C19 H19C 109.5
O5 C20 O6 126.5(3)
O5 C20 N1 123.2(3)
O6 C20 N1 110.3(2)
O6 C21 C24 109.0(3)
O6 C21 C23 101.6(3)
C24 C21 C23 111.9(4)
O6 C21 C22 110.4(3)
C24 C21 C22 112.4(4)
C23 C21 C22 111.0(4)
C21 C22 H22A 109.5
C21 C22 H22B 109.5
H22A C22 H22B 109.5
C21 C22 H22C 109.5
H22A C22 H22C 109.5
H22B C22 H22C 109.5
C21 C23 H23A 109.5
C21 C23 H23B 109.5
H23A C23 H23B 109.5
C21 C23 H23C 109.5
H23A C23 H23C 109.5
H23B C23 H23C 109.5
C21 C24 H24A 109.5
C21 C24 H24B 109.5
H24A C24 H24B 109.5
C21 C24 H24C 109.5
H24A C24 H24C 109.5
H24B C24 H24C 109.5

loop_
_geom_bond_atom_site_label_1
_geom_bond_atom_site_label_2
_geom_bond_distance
O1 C18 1.237(3)
O2 C13 1.366(3)
O2 C19 1.425(4)
O3 C6 1.227(3)
O4 N2 1.402(3)
O4 C8 1.434(3)
O5 C20 1.220(3)
O6 C20 1.340(3)
O6 C21 1.480(4)
N1 C20 1.356(3)
N1 C1 1.445(3)
N1 C4 1.485(3)
N2 C6 1.359(3)
N2 C7 1.460(3)
N3 C18 1.343(3)
N3 C3 1.474(3)
N3 H3 0.90(3)
N4 C17 1.317(3)
N4 C16 1.362(3)
C1 C6 1.497(3)
C1 C5 1.498(4)
C1 C2 1.528(3)
C2 C9 1.481(4)
C2 C5 1.514(3)
C2 C3 1.519(4)
C3 C4 1.513(4)
C3 H3A 1.0000
C4 H4A 0.9900
C4 H4B 0.9900
C5 H5A 0.9900
C5 H5B 0.9900
C7 H7A 0.9800
C7 H7B 0.9800
C7 H7C 0.9800
C8 H8A 0.9800
C8 H8B 0.9800
C8 H8C 0.9800
C9 C10 1.366(4)
C9 C17 1.426(3)
C10 C11 1.410(4)
C10 H10 0.9500
C11 C12 1.411(4)
C11 C16 1.432(4)
C12 C13 1.358(4)
C12 H12 0.9500
C13 C14 1.421(4)
C14 C15 1.361(4)
C14 H14 0.9500
C15 C16 1.413(4)
C15 H15 0.9500
C17 C18 1.495(4)
C19 H19A 0.9800
C19 H19B 0.9800
C19 H19C 0.9800
C21 C24 1.491(6)
C21 C23 1.516(5)
C21 C22 1.520(6)
C22 H22A 0.9800
C22 H22B 0.9800
C22 H22C 0.9800
C23 H23A 0.9800
C23 H23B 0.9800
C23 H23C 0.9800
C24 H24A 0.9800
C24 H24B 0.9800
C24 H24C 0.9800

loop_
_geom_hbond_atom_site_label_D
_geom_hbond_atom_site_label_H
_geom_hbond_atom_site_label_A
_geom_hbond_distance_DH
_geom_hbond_distance_HA
_geom_hbond_distance_DA
_geom_hbond_angle_DHA
_geom_hbond_site_symmetry_A
N3 H3 O3 0.90(3) 1.98(3) 2.874(3) 174(3) 4_565

loop_
_geom_torsion_atom_site_label_1
_geom_torsion_atom_site_label_2
_geom_torsion_atom_site_label_3
_geom_torsion_atom_site_label_4
_geom_torsion
C8 O4 N2 C6 125.0(3)
C8 O4 N2 C7 -89.2(3)
C20 N1 C1 C6 -64.7(3)
C4 N1 C1 C6 154.1(2)
C20 N1 C1 C5 89.5(3)
C4 N1 C1 C5 -51.7(3)
C20 N1 C1 C2 153.9(2)
C4 N1 C1 C2 12.7(3)
N1 C1 C2 C9 141.6(2)
C6 C1 C2 C9 0.9(4)
C5 C1 C2 C9 -108.6(3)
N1 C1 C2 C5 -109.8(2)
C6 C1 C2 C5 109.5(3)
N1 C1 C2 C3 4.6(3)
C6 C1 C2 C3 -136.2(2)
C5 C1 C2 C3 114.4(2)
C18 N3 C3 C4 141.6(2)
C18 N3 C3 C2 26.2(3)
C9 C2 C3 N3 -42.6(3)
C5 C2 C3 N3 161.1(2)
C1 C2 C3 N3 98.3(2)
C9 C2 C3 C4 -160.4(2)
C5 C2 C3 C4 43.3(3)
C1 C2 C3 C4 -19.5(3)
C20 N1 C4 C3 -167.9(2)
C1 N1 C4 C3 -24.8(3)
N3 C3 C4 N1 -90.4(2)
C2 C3 C4 N1 26.8(3)
N1 C1 C5 C2 96.0(2)
C6 C1 C5 C2 -110.1(3)
C9 C2 C5 C1 113.3(3)
C3 C2 C5 C1 -91.7(2)
O4 N2 C6 O3 154.1(2)
C7 N2 C6 O3 11.0(4)
O4 N2 C6 C1 -27.5(3)
C7 N2 C6 C1 -170.6(2)
N1 C1 C6 O3 131.2(3)
C5 C1 C6 O3 -21.8(4)
C2 C1 C6 O3 -92.6(3)
N1 C1 C6 N2 -47.2(3)
C5 C1 C6 N2 159.8(2)
C2 C1 C6 N2 89.0(3)
C5 C2 C9 C10 10.6(4)
C3 C2 C9 C10 -145.1(2)
C1 C2 C9 C10 81.8(3)
C5 C2 C9 C17 -170.9(2)
C3 C2 C9 C17 33.4(3)
C1 C2 C9 C17 -99.7(3)
C17 C9 C10 C11 0.7(3)
C2 C9 C10 C11 179.2(2)
C9 C10 C11 C12 -178.1(2)
C9 C10 C11 C16 2.8(4)
C10 C11 C12 C13 -178.6(3)
C16 C11 C12 C13 0.5(4)
C11 C12 C13 O2 -178.8(3)
C11 C12 C13 C14 2.2(4)
C19 O2 C13 C12 2.6(5)
C19 O2 C13 C14 -178.2(3)
C12 C13 C14 C15 -2.6(5)
O2 C13 C14 C15 178.2(3)
C13 C14 C15 C16 0.2(4)
C17 N4 C16 C15 -178.6(2)
C17 N4 C16 C11 2.0(4)
C14 C15 C16 N4 -176.9(3)
C14 C15 C16 C11 2.4(4)
C10 C11 C16 N4 -4.3(4)
C12 C11 C16 N4 176.5(2)
C10 C11 C16 C15 176.4(2)
C12 C11 C16 C15 -2.8(4)
C16 N4 C17 C9 1.9(4)
C16 N4 C17 C18 -176.9(2)
C10 C9 C17 N4 -3.3(4)
C2 C9 C17 N4 178.1(2)
C10 C9 C17 C18 175.4(2)
C2 C9 C17 C18 -3.2(3)
C3 N3 C18 O1 -178.9(2)
C3 N3 C18 C17 2.0(4)
N4 C17 C18 O1 -15.4(3)
C9 C17 C18 O1 165.9(2)
N4 C17 C18 N3 163.7(2)
C9 C17 C18 N3 -15.1(3)
C21 O6 C20 O5 -1.3(5)
C21 O6 C20 N1 178.4(3)
C1 N1 C20 O5 -161.5(3)
C4 N1 C20 O5 -22.8(4)
C1 N1 C20 O6 18.9(4)
C4 N1 C20 O6 157.5(2)
C20 O6 C21 C24 -65.6(4)
C20 O6 C21 C23 176.2(3)
C20 O6 C21 C22 58.3(4)
